data_4515780
loop_
_publ_author_name
'Messinis, Antonis M.'
'Wright, William R. H.'
'Batsanov, Andrei S.'
'Howard, Judith A. K.'
'Hanton, Martin J.'
'Dyer, Philip W.'

_publ_section_title
;
 Exploration of Homogeneous Ethylene Dimerization Mediated by Tungsten
 Mono(imido) Complexes
;
_journal_issue 12
_journal_name_full 'ACS Catalysis'
_journal_page_first 11235
_journal_paper_doi 10.1021/acscatal.8b02201
_journal_volume 8
_journal_year 2018
_chemical_formula_moiety 'C4 H10 Cl8 N2 W2'
_chemical_formula_sum 'C4 H10 Cl8 N2 W2'
_chemical_formula_weight 737.44
_space_group_crystal_system triclinic
_space_group_IT_number 2
_space_group_name_Hall '-P 1'
_space_group_name_H-M_alt 'P -1'
_atom_sites_solution_hydrogens geom
_atom_sites_solution_primary heavy
_atom_sites_solution_secondary difmap
_audit_creation_date 2012-07-28
_audit_creation_method
;
  Olex2 1.2-alpha
  (compiled 2012.07.25 svn.r2431, GUI svn.r4294)
;
_cell_angle_alpha 97.754(3)
_cell_angle_beta 108.946(3)
_cell_angle_gamma 112.350(4)
_cell_formula_units_Z 1
_cell_length_a 7.7134(3)
_cell_length_b 7.8170(3)
_cell_length_c 7.9908(3)
_cell_measurement_reflns_used 4387
_cell_measurement_temperature 120
_cell_measurement_theta_max 32.2798
_cell_measurement_theta_min 2.8153
_cell_volume 402.67(3)
_computing_cell_refinement
;
CrysAlisPro, Agilent Technologies,
Version 1.171.35.10 (release 06-04-2011 CrysAlis171 .NET)
(compiled Apr  6 2011,09:17:13)
;
_computing_data_collection
;
CrysAlisPro, Agilent Technologies,
Version 1.171.35.10 (release 06-04-2011 CrysAlis171 .NET)
(compiled Apr  6 2011,09:17:13)
;
_computing_data_reduction
;
CrysAlisPro, Agilent Technologies,
Version 1.171.35.10 (release 06-04-2011 CrysAlis171 .NET)
(compiled Apr  6 2011,09:17:13)
;
_computing_molecular_graphics
;
O. V. Dolomanov, L. J. Bourhis, R. J. Gildea, J. A. K. Howard and H. Puschmann,
OLEX2: a complete structure solution, refinement and analysis program.
J. Appl. Cryst. (2009). 42, 339-341.
;
_computing_publication_material
;
O. V. Dolomanov, L. J. Bourhis, R. J. Gildea, J. A. K. Howard and H. Puschmann,
OLEX2: a complete structure solution, refinement and analysis program.
J. Appl. Cryst. (2009). 42, 339-341.
;
_computing_structure_refinement
;
XL, G.M. Sheldrick, Acta Cryst. (2008). A64, 112-122
;
_computing_structure_solution
;
XS, G.M. Sheldrick, Acta Cryst. (2008). A64, 112-122
;
_diffrn_ambient_temperature 120
_diffrn_detector_area_resol_mean 16.1511
_diffrn_measured_fraction_theta_full 0.997
_diffrn_measured_fraction_theta_max 0.925
_diffrn_measurement_device 'Agilent Technologies, Gemini S Ultra kappa-diffractometer'
_diffrn_measurement_device_type 'Sapphire3 CCD area detector'
_diffrn_measurement_method '\w scans'
_diffrn_orient_matrix_UB_11 -0.0389031000
_diffrn_orient_matrix_UB_12 -0.0418026000
_diffrn_orient_matrix_UB_13 0.0615255000
_diffrn_orient_matrix_UB_21 0.0129479000
_diffrn_orient_matrix_UB_22 0.0910885000
_diffrn_orient_matrix_UB_23 0.0458867000
_diffrn_orient_matrix_UB_31 -0.1010207000
_diffrn_orient_matrix_UB_32 -0.0223753000
_diffrn_orient_matrix_UB_33 -0.0613066000
_diffrn_radiation_monochromator graphite
_diffrn_radiation_type 'Mo K\a'
_diffrn_radiation_wavelength 0.7107
_diffrn_reflns_av_R_equivalents 0.0470
_diffrn_reflns_av_unetI/netI 0.0439
_diffrn_reflns_limit_h_max 11
_diffrn_reflns_limit_h_min -11
_diffrn_reflns_limit_k_max 11
_diffrn_reflns_limit_k_min -11
_diffrn_reflns_limit_l_max 11
_diffrn_reflns_limit_l_min -11
_diffrn_reflns_number 10156
_diffrn_reflns_theta_full 30.00
_diffrn_reflns_theta_max 32.35
_diffrn_reflns_theta_min 2.82
_diffrn_source 'Enhance (Mo) X-ray Source'
_diffrn_standards_number 0
_exptl_absorpt_coefficient_mu 15.575
_exptl_absorpt_correction_T_max 0.4345
_exptl_absorpt_correction_T_min 0.3540
_exptl_absorpt_correction_type multi-scan
_exptl_absorpt_process_details
;
SADABS 2009/1, R(int)=0.1296 before correction
;
_exptl_crystal_colour orange
_exptl_crystal_density_diffrn 3.041
_exptl_crystal_density_method 'not measured'
_exptl_crystal_description block
_exptl_crystal_F_000 332
_exptl_crystal_size_max 0.3
_exptl_crystal_size_mid 0.26
_exptl_crystal_size_min 0.2
_refine_diff_density_max 2.359
_refine_diff_density_min -1.557
_refine_diff_density_rms 0.253
_refine_ls_extinction_method none
_refine_ls_goodness_of_fit_ref 1.117
_refine_ls_hydrogen_treatment constr
_refine_ls_matrix_type full
_refine_ls_number_parameters 74
_refine_ls_number_reflns 2654
_refine_ls_number_restraints 0
_refine_ls_restrained_S_all 1.117
_refine_ls_R_factor_all 0.0340
_refine_ls_R_factor_gt 0.0300
_refine_ls_shift/su_max 0.000
_refine_ls_shift/su_mean 0.000
_refine_ls_structure_factor_coef Fsqd
_refine_ls_weighting_details 'calc w=1/[\s^2^(Fo^2^)+(0.0270P)^2^+0.1107P] where P=(Fo^2^+2Fc^2^)/3'
_refine_ls_weighting_scheme calc
_refine_ls_wR_factor_gt 0.0642
_refine_ls_wR_factor_ref 0.0665
_reflns_number_gt 2463
_reflns_number_total 2654
_reflns_threshold_expression I>2\s(I)
_cod_data_source_file cs8b02201_si_002.cif
_cod_data_source_block 1a
_cod_database_code 4515780
_ccdc_comments 'redetermination of SEPHAW'

loop_
_space_group_symop_id
_space_group_symop_operation_xyz
1 'x, y, z'
2 '-x, -y, -z'

loop_
_atom_site_label
_atom_site_type_symbol
_atom_site_fract_x
_atom_site_fract_y
_atom_site_fract_z
_atom_site_U_iso_or_equiv
_atom_site_adp_type
_atom_site_occupancy
_atom_site_symmetry_multiplicity
_atom_site_calc_flag
_atom_site_refinement_flags
W W 0.23850(3) 0.40500(3) 0.27391(2) 0.01557(7) Uani 1 1 d .
Cl1 Cl 0.34548(17) 0.41583(17) 0.59947(15) 0.0172(2) Uani 1 1 d .
Cl2 Cl 0.28460(18) 0.71694(18) 0.36966(17) 0.0203(2) Uani 1 1 d .
Cl3 Cl 0.23380(19) 0.4375(2) -0.00707(16) 0.0229(2) Uani 1 1 d .
Cl4 Cl 0.28237(18) 0.12813(18) 0.22453(16) 0.0217(2) Uani 1 1 d .
N N -0.0170(6) 0.2895(6) 0.2228(6) 0.0178(8) Uani 1 1 d .
C1 C -0.2266(7) 0.1845(7) 0.1961(7) 0.0202(9) Uani 1 1 d .
H1A H -0.3180 0.1462 0.0633 0.024 Uiso 1 1 calc R
H1B H -0.2637 0.2683 0.2670 0.024 Uiso 1 1 calc R
C2 C -0.2567(9) 0.0044(8) 0.2604(9) 0.0279(11) Uani 1 1 d .
H2A H -0.2145 -0.0757 0.1936 0.042 Uiso 1 1 calc R
H2B H -0.4019 -0.0700 0.2353 0.042 Uiso 1 1 calc R
H2C H -0.1730 0.0430 0.3936 0.042 Uiso 1 1 calc R

loop_
_atom_site_aniso_label
_atom_site_aniso_U_11
_atom_site_aniso_U_22
_atom_site_aniso_U_33
_atom_site_aniso_U_23
_atom_site_aniso_U_13
_atom_site_aniso_U_12
W 0.01614(10) 0.01513(11) 0.01780(10) 0.00775(7) 0.00810(7) 0.00748(7)
Cl1 0.0184(5) 0.0178(5) 0.0181(5) 0.0092(4) 0.0096(4) 0.0078(4)
Cl2 0.0223(5) 0.0170(6) 0.0251(5) 0.0093(4) 0.0106(4) 0.0105(4)
Cl3 0.0273(6) 0.0278(6) 0.0198(5) 0.0119(5) 0.0120(5) 0.0150(5)
Cl4 0.0250(6) 0.0167(5) 0.0242(5) 0.0059(4) 0.0088(5) 0.0113(5)
N 0.0189(18) 0.017(2) 0.0198(18) 0.0074(16) 0.0089(15) 0.0090(16)
C1 0.017(2) 0.018(2) 0.028(2) 0.010(2) 0.0107(19) 0.0077(18)
C2 0.029(3) 0.022(3) 0.036(3) 0.013(2) 0.018(2) 0.009(2)

loop_
_atom_type_symbol
_atom_type_description
_atom_type_scat_dispersion_real
_atom_type_scat_dispersion_imag
_atom_type_scat_source
C C 0.0033 0.0016 'International Tables Vol C Tables 4.2.6.8 and 6.1.1.4'
H H 0.0000 0.0000 'International Tables Vol C Tables 4.2.6.8 and 6.1.1.4'
N N 0.0061 0.0033 'International Tables Vol C Tables 4.2.6.8 and 6.1.1.4'
Cl Cl 0.1484 0.1585 'International Tables Vol C Tables 4.2.6.8 and 6.1.1.4'
W W -0.8490 6.8722 'International Tables Vol C Tables 4.2.6.8 and 6.1.1.4'

loop_
_geom_angle_atom_site_label_1
_geom_angle_atom_site_label_2
_geom_angle_atom_site_label_3
_geom_angle
_geom_angle_site_symmetry_3
Cl1 W Cl1 78.05(4) 2_666
Cl2 W Cl1 86.50(4) .
Cl2 W Cl1 82.90(4) 2_666
Cl2 W Cl4 165.19(4) .
Cl3 W Cl1 164.19(4) .
Cl3 W Cl1 86.14(4) 2_666
Cl3 W Cl2 91.43(5) .
Cl3 W Cl4 91.51(5) .
Cl4 W Cl1 82.82(4) 2_666
Cl4 W Cl1 86.74(4) .
N W Cl1 94.46(14) .
N W Cl1 172.49(14) 2_666
N W Cl2 97.33(14) .
N W Cl3 101.35(14) .
N W Cl4 96.31(15) .
W Cl1 W 101.95(4) 2_666
C1 N W 173.9(4) .
N C1 H1A 109.6 .
N C1 H1B 109.6 .
N C1 C2 110.2(4) .
H1A C1 H1B 108.1 .
C2 C1 H1A 109.6 .
C2 C1 H1B 109.6 .
C1 C2 H2A 109.5 .
C1 C2 H2B 109.5 .
C1 C2 H2C 109.5 .
H2A C2 H2B 109.5 .
H2A C2 H2C 109.5 .
H2B C2 H2C 109.5 .

loop_
_geom_bond_atom_site_label_1
_geom_bond_atom_site_label_2
_geom_bond_distance
_geom_bond_site_symmetry_2
W Cl1 2.7155(11) 2_666
W Cl1 2.4391(11) .
W Cl2 2.3062(12) .
W Cl3 2.2837(12) .
W Cl4 2.3167(12) .
W N 1.700(4) .
Cl1 W 2.7154(11) 2_666
N C1 1.432(6) .
C1 H1A 0.9900 .
C1 H1B 0.9900 .
C1 C2 1.525(8) .
C2 H2A 0.9800 .
C2 H2B 0.9800 .
C2 H2C 0.9800 .
